data_7027174
loop_
_publ_author_name
'Schooler, Paul'
'Johnson, Brian F. G.'
'Parsons, Simon'

_publ_section_title
;
 Synthesis and characterisation of amino and bromo ring substituted
 derivatives of [Ru6C(CO)14L] (L&#x2005;=&#x2005;[2.2]paracyclophane)
;
_journal_issue 4
_journal_name_full 'Journal of the Chemical Society, Dalton Transactions'
_journal_page_first 559
_journal_paper_doi 10.1039/a808886a
_journal_year 1999
_chemical_formula_moiety Ru6C(CO)14(C16H15NH2).2.25CH2Cl2
_chemical_formula_sum 'C33.25 H21.5 Cl4.5 N O14 Ru6'
_chemical_formula_weight 1424.96
_chemical_name_systematic
; 
 ? 
;
_space_group_IT_number 2
_symmetry_cell_setting triclinic
_symmetry_space_group_name_Hall '-P 1'
_symmetry_space_group_name_H-M 'P -1'
_atom_sites_solution_hydrogens geom
_atom_sites_solution_primary Patterson
_atom_sites_solution_secondary difmap
_audit_creation_method SHELXL
_cell_angle_alpha 108.10(2)
_cell_angle_beta 90.18(2)
_cell_angle_gamma 103.26(3)
_cell_formula_units_Z 2
_cell_length_a 10.500(4)
_cell_length_b 14.374(5)
_cell_length_c 15.037(5)
_cell_measurement_reflns_used 40
_cell_measurement_temperature 220(2)
_cell_measurement_theta_max 22
_cell_measurement_theta_min 20
_cell_volume 2092.9(13)
_computing_cell_refinement 'Stoe DIF4'
_computing_data_collection 'Stoe DIF4'
_computing_data_reduction 'Stoe REDU4'
_computing_molecular_graphics SHELXTL
_computing_structure_refinement SHELXTL
_computing_structure_solution DIRDIF
_diffrn_ambient_temperature 220(2)
_diffrn_measurement_device
; 
Stoe Stadi-4 diffractometer with 
Oxford Cryosystems variable temperature device. 
;
_diffrn_measurement_method Omega-theta
_diffrn_radiation_monochromator graphite
_diffrn_radiation_source 'fine-focus sealed tube'
_diffrn_radiation_type MoK\a
_diffrn_radiation_wavelength 0.71073
_diffrn_reflns_av_R_equivalents 0.0630
_diffrn_reflns_av_sigmaI/netI 0.1174
_diffrn_reflns_limit_h_max 12
_diffrn_reflns_limit_h_min -12
_diffrn_reflns_limit_k_max 16
_diffrn_reflns_limit_k_min -17
_diffrn_reflns_limit_l_max 17
_diffrn_reflns_limit_l_min 0
_diffrn_reflns_number 7889
_diffrn_reflns_theta_max 25.02
_diffrn_reflns_theta_min 2.55
_diffrn_standards_interval_time 60
_diffrn_standards_number 3
_exptl_absorpt_coefficient_mu 2.462
_exptl_absorpt_correction_T_max 0.875
_exptl_absorpt_correction_T_min 0.652
_exptl_absorpt_correction_type numerical
_exptl_crystal_colour Red
_exptl_crystal_density_diffrn 2.261
_exptl_crystal_description lath
_exptl_crystal_F_000 1361
_exptl_crystal_size_max 0.35
_exptl_crystal_size_mid 0.14
_exptl_crystal_size_min 0.06
_refine_diff_density_max 1.596
_refine_diff_density_min -1.106
_refine_diff_density_rms 0.205
_refine_ls_extinction_coef 0.0002(2)
_refine_ls_extinction_expression Fc^*^=kFc[1+0.001xFc^2^\l^3^/sin(2\q)]^-1/4^
_refine_ls_extinction_method SHELXL
_refine_ls_goodness_of_fit_all 0.974
_refine_ls_goodness_of_fit_obs 1.073
_refine_ls_hydrogen_treatment Riding
_refine_ls_matrix_type full
_refine_ls_number_parameters 533
_refine_ls_number_reflns 7367
_refine_ls_number_restraints 0
_refine_ls_restrained_S_all 0.977
_refine_ls_restrained_S_obs 1.073
_refine_ls_R_factor_all 0.1210
_refine_ls_R_factor_obs 0.0594
_refine_ls_shift/esd_max 0.001
_refine_ls_shift/esd_mean 0.000
_refine_ls_structure_factor_coef Fsqd
_refine_ls_weighting_details 'w=1/[\s^2^(Fo^2^)+(0.0582P)^2^+0.0000P] where P=(Fo^2^+2Fc^2^)/3'
_refine_ls_weighting_scheme calc
_refine_ls_wR_factor_all 0.1447
_refine_ls_wR_factor_obs 0.1194
_reflns_number_observed 4355
_reflns_number_total 7377
_reflns_observed_criterion >2sigma(I)
_cod_data_source_file 808886asup1.cif
_cod_data_source_block ac6242
_cod_depositor_comments
;
The following automatic conversions were performed:

'_symmetry_cell_setting' value 'Triclinic' changed to 'triclinic'
according to /home/saulius/struct/CIF-dictionaries/cif_core.dic
dictionary named 'cif_core.dic' version 2.4.2 from
2011-04-26.

'_exptl_absorpt_correction_type' value 'Numerical'
changed to 'numerical' according to
/home/saulius/struct/CIF-dictionaries/cif_core.dic dictionary named
'cif_core.dic' version 2.4.2 from 2011-04-26.

Automatic conversion script
Id: cif_fix_values 1891 2012-01-12 08:04:46Z andrius 

The following automatic conversions were performed:

'_refine_ls_weighting_scheme' value 'calc
w=1/[\s^2^(Fo^2^)+(0.0582P)^2^+0.0000P] where P=(Fo^2^+2Fc^2^)/3' was
changed to 'calc'. New tag '_refine_ls_weighting_details' was
created. The value of the new tag was set to
'w=1/[\s^2^(Fo^2^)+(0.0582P)^2^+0.0000P] where P=(Fo^2^+2Fc^2^)/3'.

Automatic conversion script
Id: cif_fix_values 3143 2015-03-26 13:38:13Z robertas 

The following automatic conversions were performed:

'_atom_sites_solution_hydrogens' value 'Geometric' was changed to
'geom'.

Automatic conversion script
Id: cif_fix_values 6452 2018-10-05 10:23:21Z andrius 
;
_cod_original_cell_volume 2092.8(13)
_cod_original_sg_symbol_H-M P-1
_cod_original_formula_sum 'C33.25 H21.50 Cl4.50 N O14 Ru6'
_cod_database_code 7027174

loop_
_symmetry_equiv_pos_as_xyz
'x, y, z'
'-x, -y, -z'

loop_
_atom_site_aniso_label
_atom_site_aniso_U_11
_atom_site_aniso_U_22
_atom_site_aniso_U_33
_atom_site_aniso_U_23
_atom_site_aniso_U_13
_atom_site_aniso_U_12
Ru1 0.0203(5) 0.0204(6) 0.0240(6) 0.0066(4) -0.0017(4) 0.0064(4)
Ru2 0.0186(5) 0.0217(6) 0.0222(6) 0.0063(4) -0.0027(4) 0.0040(4)
Ru3 0.0153(5) 0.0210(5) 0.0248(6) 0.0089(4) -0.0015(4) 0.0042(4)
Ru4 0.0199(5) 0.0267(6) 0.0242(6) 0.0114(5) -0.0023(4) 0.0045(4)
Ru5 0.0160(5) 0.0272(6) 0.0275(6) 0.0111(5) -0.0010(4) 0.0040(4)
Ru6 0.0214(6) 0.0202(6) 0.0324(6) 0.0089(5) -0.0020(4) 0.0051(4)
C 0.007(5) 0.022(6) 0.018(6) 0.004(5) -0.005(4) -0.006(4)
O11' 0.071(8) 0.034(6) 0.033(6) -0.012(5) -0.006(5) 0.002(6)
C11' 0.042(9) 0.028(8) 0.035(8) 0.014(7) -0.009(7) 0.007(6)
O12' 0.029(6) 0.052(7) 0.081(8) 0.019(6) -0.003(5) 0.026(5)
C12' 0.025(7) 0.027(7) 0.047(9) 0.017(6) 0.001(6) 0.009(6)
O21' 0.023(5) 0.091(9) 0.071(8) 0.045(7) -0.008(5) 0.006(6)
C21' 0.024(7) 0.036(8) 0.044(9) 0.018(7) 0.002(6) 0.009(6)
O22' 0.044(6) 0.040(6) 0.031(6) -0.010(5) -0.002(5) 0.012(5)
C22' 0.015(6) 0.030(8) 0.033(8) 0.002(6) -0.009(5) 0.004(5)
O31' 0.024(5) 0.064(7) 0.051(7) 0.021(6) -0.017(5) 0.014(5)
C31' 0.038(9) 0.034(8) 0.040(9) 0.019(7) 0.005(7) 0.016(7)
O32' 0.038(6) 0.034(6) 0.038(6) 0.005(5) 0.006(5) 0.009(5)
C32' 0.017(6) 0.027(7) 0.029(7) 0.003(6) 0.000(5) 0.004(5)
O41' 0.031(6) 0.057(7) 0.054(7) 0.000(6) -0.012(5) 0.007(5)
C41' 0.029(7) 0.046(9) 0.026(7) 0.017(7) -0.005(6) 0.001(7)
O42' 0.049(7) 0.062(8) 0.032(6) 0.008(5) 0.007(5) 0.015(6)
C42' 0.036(8) 0.036(8) 0.024(7) 0.012(6) 0.002(6) 0.004(7)
O43' 0.048(7) 0.056(7) 0.065(8) 0.046(6) -0.010(5) 0.002(6)
C43' 0.021(7) 0.045(9) 0.043(9) 0.023(7) 0.005(6) 0.009(6)
C51' 0.016(6) 0.039(8) 0.037(8) 0.013(7) 0.008(6) 0.006(6)
O51' 0.026(5) 0.073(8) 0.044(6) 0.027(6) 0.006(5) 0.009(5)
O52' 0.032(6) 0.070(8) 0.060(7) 0.029(6) -0.012(5) 0.003(5)
C52' 0.017(7) 0.037(8) 0.040(8) 0.015(7) -0.003(6) 0.006(6)
O56' 0.033(6) 0.032(6) 0.060(7) 0.021(5) -0.002(5) -0.009(5)
C56' 0.036(8) 0.040(9) 0.020(7) 0.015(6) -0.002(6) 0.007(7)
O61' 0.061(8) 0.051(7) 0.105(10) 0.041(7) -0.028(7) 0.022(6)
C61' 0.047(9) 0.032(8) 0.059(10) 0.015(8) -0.008(8) 0.016(7)
O62' 0.090(10) 0.049(8) 0.047(8) -0.012(6) 0.009(7) 0.004(7)
C63' 0.045(10) 0.045(10) 0.031(9) 0.007(7) 0.001(7) 0.005(8)
C1 0.016(6) 0.033(8) 0.042(8) 0.013(6) 0.002(6) 0.007(6)
C2 0.037(8) 0.006(6) 0.041(8) 0.007(6) 0.009(6) -0.002(5)
C3 0.027(7) 0.030(7) 0.025(7) 0.019(6) -0.003(5) 0.004(6)
C4 0.022(6) 0.035(8) 0.029(7) 0.027(6) 0.003(5) 0.009(6)
C5 0.029(7) 0.015(6) 0.024(7) 0.005(5) 0.005(5) 0.007(5)
N5 0.031(7) 0.045(8) 0.042(7) 0.019(6) 0.006(5) 0.005(6)
C6 0.020(6) 0.037(8) 0.029(7) 0.019(6) -0.007(5) 0.007(6)
C7 0.018(7) 0.034(8) 0.046(9) 0.022(7) 0.004(6) 0.012(6)
C8 0.031(8) 0.038(9) 0.059(10) 0.030(8) 0.017(7) 0.002(7)
C9 0.029(8) 0.042(9) 0.049(9) 0.031(8) 0.014(7) 0.007(7)
C10 0.035(8) 0.036(9) 0.036(8) 0.014(7) 0.005(7) -0.005(7)
C11 0.057(10) 0.025(8) 0.036(8) 0.014(7) 0.007(7) -0.006(7)
C12 0.038(9) 0.033(8) 0.077(12) 0.037(9) 0.018(8) 0.021(7)
C13 0.036(8) 0.054(10) 0.047(10) 0.034(8) -0.003(7) 0.000(7)
C14 0.042(9) 0.031(8) 0.023(7) 0.009(6) 0.002(6) -0.004(6)
C15 0.056(11) 0.066(12) 0.094(14) 0.065(11) 0.012(10) 0.026(9)
C16 0.024(7) 0.045(9) 0.072(11) 0.046(8) 0.003(7) 0.008(7)
C1S 0.063(15) 0.114(22) 0.141(24) 0.040(19) 0.010(15) 0.031(14)
Cl2S 0.203(10) 0.106(7) 0.218(10) 0.072(7) 0.026(8) 0.018(6)
Cl1S 0.124(7) 0.117(7) 0.194(9) 0.006(6) 0.024(6) 0.034(5)
C1T 0.131(24) 0.164(30) 0.151(27) 0.114(25) -0.069(20) -0.060(22)
Cl1T 0.314(15) 0.089(6) 0.225(11) 0.053(7) -0.010(10) 0.092(8)
Cl2T 0.295(12) 0.200(9) 0.083(5) 0.089(6) -0.088(6) -0.125(9)
Cl1U 0.129(15) 0.285(28) 0.196(19) 0.156(20) -0.022(13) -0.057(16)

loop_
_atom_site_label
_atom_site_type_symbol
_atom_site_fract_x
_atom_site_fract_y
_atom_site_fract_z
_atom_site_U_iso_or_equiv
_atom_site_thermal_displace_type
_atom_site_occupancy
_atom_site_calc_flag
_atom_site_refinement_flags
Ru1 Ru 0.79313(10) 0.78874(8) 0.85081(7) 0.0214(3) Uani 1 d .
Ru2 Ru 0.74529(9) 0.63078(8) 0.68043(7) 0.0211(3) Uani 1 d .
Ru3 Ru 0.98202(9) 0.66178(7) 0.79464(7) 0.0200(2) Uani 1 d .
Ru4 Ru 0.83127(10) 0.66508(8) 0.95481(7) 0.0231(3) Uani 1 d .
Ru5 Ru 0.58945(9) 0.59583(8) 0.83348(7) 0.0232(3) Uani 1 d .
Ru6 Ru 0.77736(10) 0.48498(8) 0.77779(8) 0.0246(3) Uani 1 d .
C C 0.7853(11) 0.6397(9) 0.8135(8) 0.018(2) Uani 1 d .
O11' O 0.8509(11) 0.9620(8) 1.0367(7) 0.053(3) Uani 1 d .
C11' C 0.8319(14) 0.8987(10) 0.9660(10) 0.034(3) Uani 1 d .
O12' O 0.5282(9) 0.8310(8) 0.8287(8) 0.052(3) Uani 1 d .
C12' C 0.6257(13) 0.8114(10) 0.8377(10) 0.031(3) Uani 1 d .
O21' O 0.5020(9) 0.6608(9) 0.5942(8) 0.058(3) Uani 1 d .
C21' C 0.5929(13) 0.6516(10) 0.6296(10) 0.033(3) Uani 1 d .
O22' O 0.7685(9) 0.4674(7) 0.5014(6) 0.043(3) Uani 1 d .
C22' C 0.7585(11) 0.5262(10) 0.5686(9) 0.028(3) Uani 1 d .
O31' O 1.2309(9) 0.6899(8) 0.9126(7) 0.045(3) Uani 1 d .
C31' C 1.1386(14) 0.6823(10) 0.8702(10) 0.035(3) Uani 1 d .
O32' O 1.0430(9) 0.4815(7) 0.6503(7) 0.038(2) Uani 1 d .
C32' C 1.0122(11) 0.5414(10) 0.7097(9) 0.026(3) Uani 1 d .
O41' O 1.0695(10) 0.8244(8) 1.0650(7) 0.052(3) Uani 1 d .
C41' C 0.9850(13) 0.7624(11) 1.0209(9) 0.034(3) Uani 1 d .
O42' O 0.6702(10) 0.7584(8) 1.1079(7) 0.049(3) Uani 1 d .
C42' C 0.7246(14) 0.7203(10) 1.0488(9) 0.032(3) Uani 1 d .
O43' O 0.8670(10) 0.5169(8) 1.0535(8) 0.052(3) Uani 1 d .
C43' C 0.8530(12) 0.5679(11) 1.0123(10) 0.034(3) Uani 1 d .
C51' C 0.4884(12) 0.5977(10) 0.9364(9) 0.030(3) Uani 1 d .
O51' O 0.4242(9) 0.5928(8) 0.9953(7) 0.046(3) Uani 1 d .
O52' O 0.3359(10) 0.5573(9) 0.7184(8) 0.054(3) Uani 1 d .
C52' C 0.4323(12) 0.5721(10) 0.7602(9) 0.031(3) Uani 1 d .
O56' O 0.5045(9) 0.3723(7) 0.7992(7) 0.043(3) Uani 1 d .
C56' C 0.5799(13) 0.4477(11) 0.8021(9) 0.031(3) Uani 1 d .
O61' O 0.8626(11) 0.3442(8) 0.8664(9) 0.067(4) Uani 1 d .
C61' C 0.8296(15) 0.3987(11) 0.8337(11) 0.044(4) Uani 1 d .
O62' O 0.7321(13) 0.3096(9) 0.6014(8) 0.070(4) Uani 1 d .
C63' C 0.7487(15) 0.3775(12) 0.6677(10) 0.043(4) Uani 1 d .
C1 C 0.8520(12) 0.8405(10) 0.7109(9) 0.029(3) Uani 1 d .
C2 C 0.9399(12) 0.8797(9) 0.7889(9) 0.030(3) Uani 1 d .
H2 H 0.9337(12) 0.9385(9) 0.8367(9) 0.036 Uiso 1 calc R
C3 C 1.0450(12) 0.8280(9) 0.7971(9) 0.025(3) Uani 1 d .
H3 H 1.0881(12) 0.8418(9) 0.8562(9) 0.031 Uiso 1 calc R
C4 C 1.0818(12) 0.7578(10) 0.7166(9) 0.024(3) Uani 1 d .
C5 C 0.9898(12) 0.7210(9) 0.6357(8) 0.022(3) Uani 1 d .
N5 N 1.0218(11) 0.6661(9) 0.5549(8) 0.039(3) Uani 1 d .
H5A H 1.0985(11) 0.6525(9) 0.5510(8) 0.047 Uiso 1 calc R
H5B H 0.9662(11) 0.6436(9) 0.5056(8) 0.047 Uiso 1 calc R
C6 C 0.8653(12) 0.7506(10) 0.6355(9) 0.027(3) Uani 1 d .
H6 H 0.7967(12) 0.7135(10) 0.5888(9) 0.032 Uiso 1 calc R
C7 C 1.2291(11) 0.7653(10) 0.7049(10) 0.030(3) Uani 1 d .
H7A H 1.2394(11) 0.6978(10) 0.6698(10) 0.036 Uiso 1 calc R
H7B H 1.2741(11) 0.7844(10) 0.7675(10) 0.036 Uiso 1 calc R
C8 C 1.3022(13) 0.8412(11) 0.6541(11) 0.040(4) Uani 1 d .
H8A H 1.3843(13) 0.8821(11) 0.6911(11) 0.048 Uiso 1 calc R
H8B H 1.3243(13) 0.8029(11) 0.5924(11) 0.048 Uiso 1 calc R
C9 C 1.2185(13) 0.9106(11) 0.6416(10) 0.036(3) Uani 1 d .
C10 C 1.2015(14) 0.9904(11) 0.7169(10) 0.037(3) Uani 1 d .
H10 H 1.2639(14) 1.0176(11) 0.7689(10) 0.045 Uiso 1 calc R
C11 C 1.0957(15) 1.0298(11) 0.7163(10) 0.041(4) Uani 1 d .
H11 H 1.0873(15) 1.0859(11) 0.7666(10) 0.049 Uiso 1 calc R
C12 C 0.9985(14) 0.9866(11) 0.6407(12) 0.042(4) Uani 1 d .
C13 C 1.0282(14) 0.9226(12) 0.5607(11) 0.043(4) Uani 1 d .
H13 H 0.9737(14) 0.9040(12) 0.5051(11) 0.052 Uiso 1 calc R
C14 C 1.1389(14) 0.8840(10) 0.5600(9) 0.034(3) Uani 1 d .
H14 H 1.1592(14) 0.8400(10) 0.5041(9) 0.041 Uiso 1 calc R
C15 C 0.8576(16) 0.9955(13) 0.6552(13) 0.061(5) Uani 1 d .
H15A H 0.8160(16) 0.9942(13) 0.5962(13) 0.073 Uiso 1 calc R
H15B H 0.8584(16) 1.0605(13) 0.7024(13) 0.073 Uiso 1 calc R
C16 C 0.7763(12) 0.9103(11) 0.6871(11) 0.040(4) Uani 1 d .
H16A H 0.7072(12) 0.8690(11) 0.6374(11) 0.048 Uiso 1 calc R
H16B H 0.7330(12) 0.9406(11) 0.7427(11) 0.048 Uiso 1 calc R
C1S C 0.6055(21) 0.1664(19) 0.8704(18) 0.105(8) Uani 1 d .
H1S1 H 0.6997(21) 0.1871(19) 0.8898(18) 0.126 Uiso 1 calc R
H1S2 H 0.5701(21) 0.2263(19) 0.8925(18) 0.126 Uiso 1 calc R
Cl2S Cl 0.5326(10) 0.0825(7) 0.9212(7) 0.174(4) Uani 1 d .
Cl1S Cl 0.5839(8) 0.1198(6) 0.7477(7) 0.155(3) Uani 1 d .
C1T C 0.2553(27) 0.2361(24) 0.6617(20) 0.150(14) Uani 1 d .
H1T1 H 0.3157(27) 0.2489(24) 0.7163(20) 0.180 Uiso 1 calc R
H1T2 H 0.2310(27) 0.1633(24) 0.6286(20) 0.180 Uiso 1 calc R
Cl1T Cl 0.1129(14) 0.2793(7) 0.6985(8) 0.202(5) Uani 1 d .
Cl2T Cl 0.3295(11) 0.2986(7) 0.5888(5) 0.214(6) Uani 1 d .
Cl1U Cl 0.5374(17) 0.9186(17) 0.4903(14) 0.203(11) Uani 0.50 d P

loop_
_atom_type_symbol
_atom_type_description
_atom_type_scat_dispersion_real
_atom_type_scat_dispersion_imag
_atom_type_scat_source
C C 0.0033 0.0016 'International Tables Vol C Tables 4.2.6.8 and 6.1.1.4'
H H 0.0000 0.0000 'International Tables Vol C Tables 4.2.6.8 and 6.1.1.4'
N N 0.0061 0.0033 'International Tables Vol C Tables 4.2.6.8 and 6.1.1.4'
O O 0.0106 0.0060 'International Tables Vol C Tables 4.2.6.8 and 6.1.1.4'
Ru Ru -1.2594 0.8363 'International Tables Vol C Tables 4.2.6.8 and 6.1.1.4'
Cl Cl 0.1484 0.1585 'International Tables Vol C Tables 4.2.6.8 and 6.1.1.4'

loop_
_geom_angle_atom_site_label_1
_geom_angle_atom_site_label_2
_geom_angle_atom_site_label_3
_geom_angle
C12' Ru1 C11' 90.0(6)
C12' Ru1 C 111.3(5)
C11' Ru1 C 135.0(5)
C12' Ru1 C2 111.6(5)
C11' Ru1 C2 88.0(5)
C Ru1 C2 117.1(5)
C12' Ru1 C1 89.1(5)
C11' Ru1 C1 113.3(5)
C Ru1 C1 106.5(5)
C2 Ru1 C1 33.6(4)
C12' Ru1 Ru4 119.6(4)
C11' Ru1 Ru4 87.2(4)
C Ru1 Ru4 47.8(3)
C2 Ru1 Ru4 128.5(4)
C1 Ru1 Ru4 145.5(3)
C12' Ru1 Ru2 91.4(4)
C11' Ru1 Ru2 177.9(4)
C Ru1 Ru2 45.7(3)
C2 Ru1 Ru2 90.1(3)
C1 Ru1 Ru2 65.2(3)
Ru4 Ru1 Ru2 93.48(5)
C12' Ru1 Ru3 150.6(4)
C11' Ru1 Ru3 118.6(4)
C Ru1 Ru3 44.0(3)
C2 Ru1 Ru3 78.1(3)
C1 Ru1 Ru3 85.4(3)
Ru4 Ru1 Ru3 60.13(4)
Ru2 Ru1 Ru3 60.19(4)
C12' Ru1 Ru5 71.5(4)
C11' Ru1 Ru5 121.6(4)
C Ru1 Ru5 42.6(3)
C2 Ru1 Ru5 150.4(3)
C1 Ru1 Ru5 120.9(3)
Ru4 Ru1 Ru5 59.75(4)
Ru2 Ru1 Ru5 60.29(4)
Ru3 Ru1 Ru5 86.62(5)
C21' Ru2 C22' 92.5(6)
C21' Ru2 C 127.1(5)
C22' Ru2 C 128.1(5)
C21' Ru2 C6 89.5(5)
C22' Ru2 C6 94.2(5)
C Ru2 C6 115.2(5)
C21' Ru2 Ru1 100.5(4)
C22' Ru2 Ru1 165.7(4)
C Ru2 Ru1 46.2(3)
C6 Ru2 Ru1 80.0(3)
C21' Ru2 Ru3 162.3(4)
C22' Ru2 Ru3 103.9(4)
C Ru2 Ru3 45.3(3)
C6 Ru2 Ru3 82.7(3)
Ru1 Ru2 Ru3 62.50(4)
C21' Ru2 Ru5 86.8(4)
C22' Ru2 Ru5 123.6(4)
C Ru2 Ru5 44.6(3)
C6 Ru2 Ru5 142.1(3)
Ru1 Ru2 Ru5 63.73(5)
Ru3 Ru2 Ru5 89.63(5)
C21' Ru2 Ru6 131.0(4)
C22' Ru2 Ru6 84.9(4)
C Ru2 Ru6 44.8(3)
C6 Ru2 Ru6 139.5(3)
Ru1 Ru2 Ru6 90.98(5)
Ru3 Ru2 Ru6 58.57(4)
Ru5 Ru2 Ru6 56.22(4)
C32' Ru3 C31' 91.2(5)
C32' Ru3 C 108.7(5)
C31' Ru3 C 136.0(5)
C32' Ru3 C4 94.4(5)
C31' Ru3 C4 92.4(5)
C Ru3 C4 123.3(5)
C32' Ru3 C3 131.4(5)
C31' Ru3 C3 89.5(5)
C Ru3 C3 103.9(5)
C4 Ru3 C3 37.1(4)
C32' Ru3 Ru6 66.0(4)
C31' Ru3 Ru6 117.6(4)
C Ru3 Ru6 47.0(3)
C4 Ru3 Ru6 143.2(3)
C3 Ru3 Ru6 149.4(3)
C32' Ru3 Ru4 123.1(4)
C31' Ru3 Ru4 90.1(4)
C Ru3 Ru4 46.1(3)
C4 Ru3 Ru4 142.3(4)
C3 Ru3 Ru4 105.5(3)
Ru6 Ru3 Ru4 63.46(4)
C32' Ru3 Ru2 88.8(4)
C31' Ru3 Ru2 180.0(6)
C Ru3 Ru2 44.0(3)
C4 Ru3 Ru2 87.6(3)
C3 Ru3 Ru2 90.5(3)
Ru6 Ru3 Ru2 62.38(4)
Ru4 Ru3 Ru2 89.92(5)
C32' Ru3 Ru1 145.5(4)
C31' Ru3 Ru1 122.7(4)
C Ru3 Ru1 43.2(3)
C4 Ru3 Ru1 90.6(3)
C3 Ru3 Ru1 61.7(3)
Ru6 Ru3 Ru1 90.21(5)
Ru4 Ru3 Ru1 57.31(4)
Ru2 Ru3 Ru1 57.32(4)
C42' Ru4 C41' 91.4(6)
C42' Ru4 C43' 92.2(6)
C41' Ru4 C43' 93.7(6)
C42' Ru4 C 121.8(5)
C41' Ru4 C 121.4(5)
C43' Ru4 C 127.1(6)
C42' Ru4 Ru1 92.4(4)
C41' Ru4 Ru1 91.1(4)
C43' Ru4 Ru1 173.3(4)
C Ru4 Ru1 46.1(3)
C42' Ru4 Ru3 154.0(4)
C41' Ru4 Ru3 83.0(4)
C43' Ru4 Ru3 113.4(4)
C Ru4 Ru3 45.4(3)
Ru1 Ru4 Ru3 62.56(4)
C42' Ru4 Ru5 84.0(4)
C41' Ru4 Ru5 154.5(4)
C43' Ru4 Ru5 111.6(4)
C Ru4 Ru5 45.1(3)
Ru1 Ru4 Ru5 64.07(4)
Ru3 Ru4 Ru5 90.18(5)
C42' Ru4 Ru6 133.6(4)
C41' Ru4 Ru6 134.9(4)
C43' Ru4 Ru6 83.2(4)
C Ru4 Ru6 43.9(3)
Ru1 Ru4 Ru6 90.09(5)
Ru3 Ru4 Ru6 58.09(4)
Ru5 Ru4 Ru6 55.98(4)
C51' Ru5 C52' 87.7(6)
C51' Ru5 C56' 92.6(6)
C52' Ru5 C56' 92.8(6)
C51' Ru5 C 136.4(5)
C52' Ru5 C 133.8(5)
C56' Ru5 C 96.8(5)
C51' Ru5 Ru6 126.0(4)
C52' Ru5 Ru6 123.1(4)
C56' Ru5 Ru6 48.2(4)
C Ru5 Ru6 48.6(3)
C51' Ru5 Ru4 91.2(4)
C52' Ru5 Ru4 171.2(4)
C56' Ru5 Ru4 96.0(4)
C Ru5 Ru4 45.6(3)
Ru6 Ru5 Ru4 64.14(4)
C51' Ru5 Ru2 169.7(4)
C52' Ru5 Ru2 91.0(4)
C56' Ru5 Ru2 97.6(4)
C Ru5 Ru2 43.0(3)
Ru6 Ru5 Ru2 62.76(4)
Ru4 Ru5 Ru2 88.48(5)
C51' Ru5 Ru1 115.8(4)
C52' Ru5 Ru1 116.7(4)
C56' Ru5 Ru1 138.4(4)
C Ru5 Ru1 41.6(3)
Ru6 Ru5 Ru1 90.24(5)
Ru4 Ru5 Ru1 56.18(4)
Ru2 Ru5 Ru1 55.98(4)
C63' Ru6 C61' 86.1(7)
C63' Ru6 C56' 90.6(6)
C61' Ru6 C56' 95.9(6)
C63' Ru6 C 135.4(6)
C61' Ru6 C 137.3(6)
C56' Ru6 C 93.4(5)
C63' Ru6 Ru5 120.8(5)
C61' Ru6 Ru5 127.9(5)
C56' Ru6 Ru5 46.0(4)
C Ru6 Ru5 47.3(3)
C63' Ru6 Ru3 119.5(5)
C61' Ru6 Ru3 112.3(5)
C56' Ru6 Ru3 138.8(4)
C Ru6 Ru3 45.6(3)
Ru5 Ru6 Ru3 92.90(5)
C63' Ru6 Ru2 93.3(5)
C61' Ru6 Ru2 169.5(5)
C56' Ru6 Ru2 94.6(4)
C Ru6 Ru2 42.2(3)
Ru5 Ru6 Ru2 61.02(4)
Ru3 Ru6 Ru2 59.05(4)
C63' Ru6 Ru4 178.0(5)
C61' Ru6 Ru4 94.9(5)
C56' Ru6 Ru4 91.1(4)
C Ru6 Ru4 43.3(3)
Ru5 Ru6 Ru4 59.88(4)
Ru3 Ru6 Ru4 58.45(4)
Ru2 Ru6 Ru4 85.45(5)
Ru2 C Ru1 88.1(5)
Ru2 C Ru3 90.7(5)
Ru1 C Ru3 92.8(5)
Ru2 C Ru5 92.4(4)
Ru1 C Ru5 95.7(5)
Ru3 C Ru5 171.1(7)
Ru2 C Ru4 174.1(7)
Ru1 C Ru4 86.0(4)
Ru3 C Ru4 88.5(4)
Ru5 C Ru4 89.3(5)
Ru2 C Ru6 93.1(5)
Ru1 C Ru6 178.8(7)
Ru3 C Ru6 87.4(5)
Ru5 C Ru6 84.0(4)
Ru4 C Ru6 92.8(5)
O11' C11' Ru1 176.9(13)
O12' C12' Ru1 175.4(12)
O21' C21' Ru2 176.3(13)
O22' C22' Ru2 177.4(12)
O31' C31' Ru3 176.8(13)
O32' C32' Ru3 166.8(11)
O41' C41' Ru4 174.2(13)
O42' C42' Ru4 174.6(12)
O43' C43' Ru4 174.0(14)
O51' C51' Ru5 175.8(13)
O52' C52' Ru5 177.9(12)
O56' C56' Ru5 139.9(11)
O56' C56' Ru6 134.3(11)
Ru5 C56' Ru6 85.7(5)
O61' C61' Ru6 178.5(15)
O62' C63' Ru6 177.9(15)
C2 C1 C6 119.8(11)
C2 C1 C16 118.2(12)
C6 C1 C16 118.2(12)
C2 C1 Ru1 61.7(7)
C6 C1 Ru1 107.5(8)
C16 C1 Ru1 117.2(9)
C1 C2 C3 119.4(12)
C1 C2 Ru1 84.8(8)
C3 C2 Ru1 95.1(7)
C4 C3 C2 121.4(11)
C4 C3 Ru3 66.1(6)
C2 C3 Ru3 117.9(8)
C5 C4 C3 115.2(11)
C5 C4 C7 120.2(11)
C3 C4 C7 118.2(11)
C5 C4 Ru3 98.3(8)
C3 C4 Ru3 76.9(7)
C7 C4 Ru3 118.2(8)
N5 C5 C4 119.7(12)
N5 C5 C6 117.3(11)
C4 C5 C6 122.7(11)
C1 C6 C5 117.3(11)
C1 C6 Ru2 101.3(8)
C5 C6 Ru2 97.7(8)
C4 C7 C8 117.4(10)
C9 C8 C7 112.0(10)
C14 C9 C10 118.1(14)
C14 C9 C8 120.0(14)
C10 C9 C8 120.8(14)
C11 C10 C9 120.7(14)
C10 C11 C12 120.2(14)
C13 C12 C11 117.8(14)
C13 C12 C15 120.8(16)
C11 C12 C15 120.4(15)
C12 C13 C14 120.6(14)
C9 C14 C13 119.8(14)
C12 C15 C16 112.3(11)
C15 C16 C1 116.1(11)
Cl2S C1S Cl1S 113.1(15)
Cl2T C1T Cl1T 108.6(18)

loop_
_geom_bond_atom_site_label_1
_geom_bond_atom_site_label_2
_geom_bond_distance
Ru1 C12' 1.880(13)
Ru1 C11' 1.914(14)
Ru1 C 2.021(12)
Ru1 C2 2.188(12)
Ru1 C1 2.476(13)
Ru1 Ru4 2.796(2)
Ru1 Ru2 2.797(2)
Ru1 Ru3 2.948(2)
Ru1 Ru5 3.026(2)
Ru2 C21' 1.894(13)
Ru2 C22' 1.906(13)
Ru2 C 2.002(12)
Ru2 C6 2.178(12)
Ru2 Ru3 2.884(2)
Ru2 Ru5 2.931(2)
Ru2 Ru6 2.979(2)
Ru3 C32' 1.899(13)
Ru3 C31' 1.907(14)
Ru3 C 2.052(12)
Ru3 C4 2.175(11)
Ru3 C3 2.317(12)
Ru3 Ru6 2.869(2)
Ru3 Ru4 2.880(2)
Ru4 C42' 1.898(15)
Ru4 C41' 1.908(14)
Ru4 C43' 1.909(14)
Ru4 C 2.076(12)
Ru4 Ru5 2.907(2)
Ru4 Ru6 3.024(2)
Ru5 C51' 1.877(13)
Ru5 C52' 1.884(13)
Ru5 C56' 2.011(14)
Ru5 C 2.059(11)
Ru5 Ru6 2.785(2)
Ru6 C63' 1.85(2)
Ru6 C61' 1.872(14)
Ru6 C56' 2.082(14)
Ru6 C 2.101(12)
O11' C11' 1.14(2)
O12' C12' 1.141(15)
O21' C21' 1.145(15)
O22' C22' 1.121(14)
O31' C31' 1.12(2)
O32' C32' 1.138(14)
O41' C41' 1.13(2)
O42' C42' 1.122(15)
O43' C43' 1.129(15)
C51' O51' 1.124(14)
O52' C52' 1.131(14)
O56' C56' 1.18(2)
O61' C61' 1.16(2)
O62' C63' 1.14(2)
C1 C2 1.37(2)
C1 C6 1.47(2)
C1 C16 1.53(2)
C2 C3 1.49(2)
C3 C4 1.43(2)
C4 C5 1.43(2)
C4 C7 1.54(2)
C5 N5 1.32(2)
C5 C6 1.47(2)
C7 C8 1.58(2)
C8 C9 1.52(2)
C9 C14 1.38(2)
C9 C10 1.38(2)
C10 C11 1.36(2)
C11 C12 1.41(2)
C12 C13 1.36(2)
C12 C15 1.52(2)
C13 C14 1.40(2)
C15 C16 1.53(2)
C1S Cl2S 1.67(2)
C1S Cl1S 1.75(2)
C1T Cl2T 1.71(2)
C1T Cl1T 1.77(3)
